data_7251306
loop_
_publ_author_name
'Mulliri, Kleni'
'Meier, Kris'
'Feuchter, Johanna-Dorothea'
'Javor, Sacha'
'Andrade Meirelles, Matheus'
'Reymond, Jean-Louis'

_publ_section_title
;
 Diversifying the Triquinazine Scaffold of a Janus Kinase Inhibitor
;
_journal_name_full 'RSC Medicinal Chemistry'
_journal_paper_doi 10.1039/D5MD00921A
_journal_year 2025
_chemical_formula_moiety 'C20 H30 N2 O2'
_chemical_formula_sum 'C20 H30 N2 O2'
_chemical_formula_weight 330.46
_space_group_IT_number 2
_space_group_name_Hall '-P 1'
_space_group_name_H-M_alt 'P -1'
_symmetry_cell_setting triclinic
_symmetry_Int_Tables_number 2
_symmetry_space_group_name_Hall '-P 1'
_symmetry_space_group_name_H-M 'P -1'
_atom_sites_solution_hydrogens mixed
_atom_sites_solution_primary dual
_audit_creation_date 2022-07-22T09:40:40-00:00
_audit_update_record
;
2025-08-22 deposited with the CCDC.	2025-11-13 downloaded from the CCDC.
;
_cell_angle_alpha 78.4669(13)
_cell_angle_beta 74.0757(13)
_cell_angle_gamma 68.5821(14)
_cell_formula_units_Z 2
_cell_length_a 9.73159(14)
_cell_length_b 10.58664(16)
_cell_length_c 10.70354(16)
_cell_measurement_reflns_used 26106
_cell_measurement_temperature 172.99(10)
_cell_measurement_theta_max 79.54
_cell_measurement_theta_min 4.301
_cell_volume 981.04(3)
_computing_cell_refinement 'CrysAlisPro 1.171.41.117a (Rigaku OD, 2021)'
_computing_data_collection 'CrysAlisPro 1.171.41.117a (Rigaku OD, 2021)'
_computing_data_reduction 'CrysAlisPro 1.171.41.117a (Rigaku OD, 2021)'
_computing_molecular_graphics 'Olex2 1.3 (Dolomanov et al., 2009)'
_computing_publication_material 'Olex2 1.3 (Dolomanov et al., 2009)'
_computing_structure_refinement 'SHELXL 2018/3 (Sheldrick, 2015)'
_computing_structure_solution 'SHELXT 2018/2 (Sheldrick, 2018)'
_diffrn_ambient_environment N~2~
_diffrn_ambient_temperature 172.99(10)
_diffrn_detector 'Hybrid Pixel Array Detector'
_diffrn_detector_area_resol_mean 10
_diffrn_detector_type HyPix
_diffrn_measured_fraction_theta_full 0.999
_diffrn_measured_fraction_theta_max 0.998
_diffrn_measurement_device 'four-circle diffractometer'
_diffrn_measurement_device_type 'XtaLAB Synergy, Dualflex, HyPix'
_diffrn_measurement_method '\w scans'
_diffrn_orient_matrix_type 'CrysAlisPro convention (1999,Acta A55,543-557)'
_diffrn_orient_matrix_UB_11 0.1670972
_diffrn_orient_matrix_UB_12 -0.0920136
_diffrn_orient_matrix_UB_13 -0.0249031
_diffrn_orient_matrix_UB_21 0.0398667
_diffrn_orient_matrix_UB_22 0.1051844
_diffrn_orient_matrix_UB_23 -0.1130244
_diffrn_orient_matrix_UB_31 0.0297821
_diffrn_orient_matrix_UB_32 0.0721872
_diffrn_orient_matrix_UB_33 0.0963805
_diffrn_radiation_monochromator mirror
_diffrn_radiation_probe x-ray
_diffrn_radiation_type 'Cu K\a'
_diffrn_radiation_wavelength 1.54184
_diffrn_reflns_av_R_equivalents 0.0393
_diffrn_reflns_av_unetI/netI 0.0408
_diffrn_reflns_Laue_measured_fraction_full 0.999
_diffrn_reflns_Laue_measured_fraction_max 0.998
_diffrn_reflns_limit_h_max 11
_diffrn_reflns_limit_h_min -11
_diffrn_reflns_limit_k_max 12
_diffrn_reflns_limit_k_min -12
_diffrn_reflns_limit_l_max 13
_diffrn_reflns_limit_l_min -12
_diffrn_reflns_number 37418
_diffrn_reflns_point_group_measured_fraction_full 0.999
_diffrn_reflns_point_group_measured_fraction_max 0.998
_diffrn_reflns_theta_full 67.684
_diffrn_reflns_theta_max 70.419
_diffrn_reflns_theta_min 4.322
_diffrn_source 'micro-focus sealed X-ray tube'
_diffrn_source_type 'PhotonJet (Cu) X-ray Source'
_exptl_absorpt_coefficient_mu 0.565
_exptl_absorpt_correction_T_max 1
_exptl_absorpt_correction_T_min 0.90772
_exptl_absorpt_correction_type multi-scan
_exptl_absorpt_process_details
;
        CrysAlisPro 1.171.41.117a (Rigaku Oxford Diffraction, 2021)
        Empirical absorption correction using spherical harmonics,
        implemented in SCALE3 ABSPACK scaling algorithm.
;
_exptl_crystal_colour colourless
_exptl_crystal_density_diffrn 1.119
_exptl_crystal_description block
_exptl_crystal_F_000 360
_exptl_crystal_size_max 0.238
_exptl_crystal_size_mid 0.214
_exptl_crystal_size_min 0.124
_refine_diff_density_max 0.279
_refine_diff_density_min -0.198
_refine_diff_density_rms 0.035
_refine_ls_extinction_method none
_refine_ls_goodness_of_fit_ref 1.083
_refine_ls_hydrogen_treatment mixed
_refine_ls_matrix_type full
_refine_ls_number_parameters 307
_refine_ls_number_reflns 3730
_refine_ls_number_restraints 24
_refine_ls_restrained_S_all 1.087
_refine_ls_R_factor_all 0.0583
_refine_ls_R_factor_gt 0.0566
_refine_ls_shift/su_max 0.001
_refine_ls_shift/su_mean 0
_refine_ls_structure_factor_coef Fsqd
_refine_ls_weighting_details 'w=1/[\s^2^(Fo^2^)+(0.0799P)^2^+0.2697P] where P=(Fo^2^+2Fc^2^)/3'
_refine_ls_weighting_scheme calc
_refine_ls_wR_factor_gt 0.1608
_refine_ls_wR_factor_ref 0.1623
_reflns_Friedel_coverage 0
_reflns_number_gt 3504
_reflns_number_total 3730
_reflns_threshold_expression 'I > 2\s(I)'
_cod_data_source_file d5md00921a2.cif
_cod_data_source_block 22JLR009_KM-113-01-F1-(30-38)
_cod_database_code 7251306
_shelx_estimated_absorpt_t_min 0.877
_shelx_estimated_absorpt_t_max 0.933
_shelx_shelxl_version_number 2018/3

loop_
_symmetry_equiv_pos_as_xyz
'x, y, z'
'-x, -y, -z'

loop_
_atom_site_label
_atom_site_type_symbol
_atom_site_fract_x
_atom_site_fract_y
_atom_site_fract_z
_atom_site_U_iso_or_equiv
_atom_site_adp_type
_atom_site_occupancy
_atom_site_site_symmetry_order
_atom_site_calc_flag
_atom_site_refinement_flags_posn
_atom_site_refinement_flags_adp
_atom_site_refinement_flags_occupancy
_atom_site_disorder_assembly
_atom_site_disorder_group
O2 O 0.60766(12) 0.78124(10) 0.94176(12) 0.0513(3) Uani 1 1 d . . . . .
O1 O 0.61696(14) 0.56997(11) 1.04496(12) 0.0555(3) Uani 1 1 d . . . . .
N2 N 0.4526(4) 0.6813(5) 0.9145(4) 0.0463(7) Uani 0.803(3) 1 d . . P A 1
N1 N 0.26879(19) 0.78069(17) 0.55128(16) 0.0659(4) Uani 1 1 d . . . . .
C16 C 0.56586(17) 0.66909(15) 0.97015(15) 0.0466(4) Uani 1 1 d . . . . .
C17 C 0.72630(18) 0.78911(16) 0.99777(18) 0.0523(4) Uani 1 1 d . . . . .
C6 C 0.1486(2) 0.7667(2) 0.38221(19) 0.0664(5) Uani 1 1 d . . . . .
C18 C 0.7427(2) 0.92597(18) 0.9322(2) 0.0644(5) Uani 1 1 d . . . . .
H18A H 0.771719 0.924741 0.837115 0.097 Uiso 1 1 calc R U . . .
H18B H 0.820816 0.942379 0.961866 0.097 Uiso 1 1 calc R U . . .
H18C H 0.646029 0.998899 0.95537 0.097 Uiso 1 1 calc R U . . .
C11 C 0.3014(4) 0.8738(3) 0.6217(3) 0.0557(7) Uani 0.803(3) 1 d . . P A 1
H11 H 0.326919 0.950141 0.559339 0.067 Uiso 0.803(3) 1 calc R U P A 1
C20 C 0.6718(2) 0.7902(2) 1.1442(2) 0.0692(5) Uani 1 1 d . . . . .
H20A H 0.572276 0.860388 1.164103 0.104 Uiso 1 1 calc R U . . .
H20B H 0.743818 0.810206 1.179191 0.104 Uiso 1 1 calc R U . . .
H20C H 0.664022 0.700634 1.18427 0.104 Uiso 1 1 calc R U . . .
C19 C 0.8729(2) 0.67480(19) 0.9587(2) 0.0703(6) Uani 1 1 d . . . . .
H19A H 0.861593 0.587343 1.00224 0.105 Uiso 1 1 calc R U . . .
H19B H 0.954384 0.689527 0.98486 0.105 Uiso 1 1 calc R U . . .
H19C H 0.897791 0.67349 0.863735 0.105 Uiso 1 1 calc R U . . .
C14 C 0.3802(3) 0.7960(2) 0.8297(3) 0.0471(5) Uani 0.803(3) 1 d . . P A 1
H14 H 0.396731 0.878472 0.846262 0.056 Uiso 0.803(3) 1 calc R U P A 1
C7 C 0.2075(2) 0.8516(2) 0.4362(2) 0.0724(6) Uani 1 1 d . . . . .
H7A H 0.287778 0.876901 0.367693 0.087 Uiso 1 1 calc R U . . .
H7B H 0.124447 0.936966 0.460156 0.087 Uiso 1 1 calc R U . . .
C13 C 0.2103(4) 0.8254(4) 0.8541(4) 0.0576(7) Uani 0.803(3) 1 d . . P A 1
H13A H 0.1564 0.865133 0.937476 0.069 Uiso 0.803(3) 1 calc R U P A 1
H13B H 0.186364 0.742021 0.854805 0.069 Uiso 0.803(3) 1 calc R U P A 1
C10 C 0.4390(2) 0.7810(2) 0.6828(3) 0.0541(6) Uani 0.803(3) 1 d . . P A 1
C3 C 0.0363(3) 0.6098(3) 0.2854(3) 0.0878(7) Uani 1 1 d . . . . .
H3 H -0.002247 0.555613 0.252614 0.105 Uiso 1 1 calc R U . . .
C1 C 0.2177(3) 0.7180(3) 0.2625(2) 0.0804(6) Uani 1 1 d . . . . .
H1 H 0.305522 0.738239 0.212113 0.096 Uiso 1 1 calc R U . . .
C2 C 0.1605(3) 0.6402(3) 0.2152(2) 0.0900(7) Uani 1 1 d . . . . .
H2A H 0.209014 0.60768 0.132295 0.108 Uiso 1 1 calc R U . . .
C5 C 0.0207(3) 0.7349(3) 0.4530(3) 0.0878(7) Uani 1 1 d . . . . .
H5 H -0.029169 0.767322 0.535778 0.105 Uiso 1 1 calc R U . . .
C12 C 0.1710(3) 0.9293(2) 0.7359(3) 0.0615(6) Uani 0.803(3) 1 d . . P A 1
H12A H 0.073188 0.934716 0.720415 0.074 Uiso 0.803(3) 1 calc R U P A 1
H12B H 0.165124 1.021201 0.749239 0.074 Uiso 0.803(3) 1 calc R U P A 1
C4 C -0.0341(3) 0.6578(3) 0.4051(3) 0.1001(8) Uani 1 1 d . . . . .
H4 H -0.121835 0.636972 0.454708 0.12 Uiso 1 1 calc R U . . .
C9 C 0.4660(3) 0.6400(3) 0.6490(2) 0.0728(8) Uani 0.803(3) 1 d . . P A 1
H9A H 0.575055 0.58572 0.633031 0.087 Uiso 0.803(3) 1 calc R U P A 1
H9B H 0.40971 0.589995 0.719998 0.087 Uiso 0.803(3) 1 calc R U P A 1
C8 C 0.4068(3) 0.6695(3) 0.5255(3) 0.0795(8) Uani 0.803(3) 1 d . . P A 1
H8A H 0.479347 0.695348 0.448824 0.095 Uiso 0.803(3) 1 calc R U P A 1
H8B H 0.388146 0.588986 0.509121 0.095 Uiso 0.803(3) 1 calc R U P A 1
C15 C 0.5792(3) 0.8249(4) 0.6292(3) 0.0858(9) Uani 0.803(3) 1 d . . P A 1
H15A H 0.613862 0.816717 0.535203 0.129 Uiso 0.803(3) 1 calc R U P A 1
H15B H 0.659595 0.766087 0.673952 0.129 Uiso 0.803(3) 1 calc R U P A 1
H15C H 0.553984 0.919926 0.644005 0.129 Uiso 0.803(3) 1 calc R U P A 1
C21 C 0.3124(11) 0.7907(10) 0.7352(10) 0.059(2) Uani 0.197(3) 1 d . . P A 2
C22 C 0.2686(15) 0.6631(14) 0.7409(11) 0.081(4) Uani 0.197(3) 1 d . . P A 2
H22A H 0.359757 0.581742 0.722778 0.097 Uiso 0.197(3) 1 calc R U P A 2
H22B H 0.20533 0.644375 0.827499 0.097 Uiso 0.197(3) 1 calc R U P A 2
C23 C 0.1813(17) 0.7006(15) 0.6360(13) 0.091(4) Uani 0.197(3) 1 d . . P A 2
H23A H 0.18911 0.620398 0.59694 0.11 Uiso 0.197(3) 1 calc R U P A 2
H23B H 0.07378 0.755262 0.665809 0.11 Uiso 0.197(3) 1 calc R U P A 2
C28 C 0.4576(15) 0.7650(12) 0.7650(12) 0.064(3) Uani 0.197(3) 1 d . . P A 2
H28 H 0.46603 0.853697 0.774817 0.077 Uiso 0.197(3) 1 calc R U P A 2
C27 C 0.5815(14) 0.7039(17) 0.6357(13) 0.090(4) Uani 0.197(3) 1 d . U P A 2
H27A H 0.682568 0.70737 0.63294 0.108 Uiso 0.197(3) 1 calc R U P A 2
H27B H 0.589615 0.609015 0.630568 0.108 Uiso 0.197(3) 1 calc R U P A 2
C26 C 0.5120(17) 0.8007(18) 0.5313(16) 0.105(4) Uani 0.197(3) 1 d . U P A 2
H26A H 0.549708 0.758928 0.448265 0.125 Uiso 0.197(3) 1 calc R U P A 2
H26B H 0.538484 0.885164 0.516994 0.125 Uiso 0.197(3) 1 calc R U P A 2
C24 C 0.337(2) 0.835(2) 0.577(2) 0.099(6) Uani 0.197(3) 1 d . U P A 2
H24 H 0.287511 0.93539 0.559724 0.118 Uiso 0.197(3) 1 calc R U P A 2
C25 C 0.195(2) 0.880(2) 0.8162(16) 0.086(5) Uani 0.197(3) 1 d . . P A 2
H25A H 0.098784 0.895581 0.793554 0.129 Uiso 0.197(3) 1 calc R U P A 2
H25B H 0.190598 0.840924 0.907578 0.129 Uiso 0.197(3) 1 calc R U P A 2
H25C H 0.213317 0.967593 0.804165 0.129 Uiso 0.197(3) 1 calc R U P A 2
N2A N 0.4947(19) 0.665(2) 0.8827(18) 0.052(4) Uani 0.197(3) 1 d . U P A 2
H2 H 0.436(2) 0.610(2) 0.919(2) 0.062(6) Uiso 1 1 d . . . . .

loop_
_atom_site_aniso_label
_atom_site_aniso_U_11
_atom_site_aniso_U_22
_atom_site_aniso_U_33
_atom_site_aniso_U_23
_atom_site_aniso_U_13
_atom_site_aniso_U_12
O2 0.0518(6) 0.0401(5) 0.0686(7) 0.0039(5) -0.0262(5) -0.0186(5)
O1 0.0674(7) 0.0470(6) 0.0630(7) 0.0110(5) -0.0325(6) -0.0273(5)
N2 0.0483(19) 0.0421(14) 0.0550(19) 0.0061(12) -0.0202(14) -0.0221(14)
N1 0.0648(10) 0.0603(9) 0.0611(9) 0.0087(7) -0.0233(7) -0.0085(8)
C16 0.0491(8) 0.0422(8) 0.0528(8) 0.0001(6) -0.0161(7) -0.0192(6)
C17 0.0453(8) 0.0435(8) 0.0741(11) -0.0036(7) -0.0226(7) -0.0162(7)
C6 0.0629(11) 0.0604(10) 0.0579(10) 0.0065(8) -0.0216(8) -0.0004(8)
C18 0.0596(10) 0.0465(9) 0.0953(14) -0.0025(9) -0.0264(9) -0.0229(8)
C11 0.0572(15) 0.0500(14) 0.0581(15) 0.0139(11) -0.0255(13) -0.0166(11)
C20 0.0775(13) 0.0682(12) 0.0751(12) -0.0090(9) -0.0289(10) -0.0297(10)
C19 0.0480(9) 0.0506(10) 0.1125(17) -0.0120(10) -0.0220(10) -0.0120(8)
C14 0.0475(12) 0.0407(10) 0.0540(13) 0.0031(9) -0.0162(10) -0.0165(9)
C7 0.0706(12) 0.0683(12) 0.0656(11) 0.0144(9) -0.0276(10) -0.0102(10)
C13 0.0488(14) 0.0670(19) 0.0551(19) -0.0039(13) -0.0148(12) -0.0158(14)
C10 0.0490(13) 0.0531(12) 0.0510(13) 0.0080(9) -0.0148(10) -0.0105(9)
C3 0.0950(17) 0.0745(14) 0.0881(16) -0.0095(12) -0.0333(14) -0.0114(13)
C1 0.0697(13) 0.0982(16) 0.0551(11) 0.0023(10) -0.0147(9) -0.0118(11)
C2 0.1009(18) 0.0901(16) 0.0616(12) -0.0103(11) -0.0206(12) -0.0086(14)
C5 0.0830(15) 0.0840(15) 0.0806(15) -0.0237(12) 0.0065(12) -0.0197(12)
C12 0.0551(13) 0.0494(12) 0.0801(17) -0.0127(11) -0.0305(12) -0.0031(9)
C4 0.0861(17) 0.0920(18) 0.113(2) -0.0245(16) 0.0031(15) -0.0303(14)
C9 0.0834(17) 0.0589(14) 0.0622(14) -0.0100(11) -0.0345(12) 0.0079(12)
C8 0.0844(18) 0.0687(15) 0.0631(14) -0.0119(12) -0.0318(13) 0.0140(13)
C15 0.0573(14) 0.122(3) 0.0686(16) 0.0165(16) -0.0119(12) -0.0343(16)
C21 0.055(5) 0.057(5) 0.065(5) -0.002(4) -0.023(4) -0.014(4)
C22 0.097(8) 0.104(8) 0.070(6) 0.020(6) -0.040(6) -0.067(7)
C23 0.113(10) 0.101(9) 0.080(7) 0.016(7) -0.042(7) -0.056(8)
C28 0.078(8) 0.074(7) 0.047(6) 0.021(5) -0.022(6) -0.039(6)
C27 0.068(6) 0.110(8) 0.083(6) 0.018(6) -0.018(5) -0.034(6)
C26 0.092(7) 0.125(8) 0.100(7) 0.019(6) -0.027(6) -0.051(6)
C24 0.081(8) 0.091(9) 0.121(10) 0.017(7) -0.017(7) -0.044(7)
C25 0.080(9) 0.115(16) 0.062(10) -0.001(9) -0.036(8) -0.022(11)
N2A 0.052(8) 0.048(6) 0.061(8) 0.010(5) -0.020(5) -0.023(6)

loop_
_atom_type_symbol
_atom_type_description
_atom_type_scat_dispersion_real
_atom_type_scat_dispersion_imag
_atom_type_scat_source
C C 0.0181 0.0091 'International Tables Vol C Tables 4.2.6.8 and 6.1.1.4'
H H 0 0 'International Tables Vol C Tables 4.2.6.8 and 6.1.1.4'
N N 0.0311 0.018 'International Tables Vol C Tables 4.2.6.8 and 6.1.1.4'
O O 0.0492 0.0322 'International Tables Vol C Tables 4.2.6.8 and 6.1.1.4'

loop_
_exptl_crystal_face_index_h
_exptl_crystal_face_index_k
_exptl_crystal_face_index_l
_exptl_crystal_face_perp_dist
1 -1 0 0.0804
-1 1 0 0.058
0 -1 -1 0.1009
1 -1 -1 0.0842
-1 0 0 0.0956
1 0 0 0.0826
-1 -1 -1 0.09
1 1 1 0.104
-1 0 1 0.107
1 0 -1 0.0954
-1 -1 0 0.1434
1 1 0 0.1137
0 0 -1 0.1139
0 0 1 0.1075
0 -1 1 0.117
0 1 -1 0.0873
0 -1 0 0.0991
0 1 0 0.1123
1 -1 1 0.0656
-1 1 -1 0.058
1 0 1 0.0606
-1 0 -1 0.075
0 -6 -3 0.0758
3 5 6 0.1034

loop_
_geom_angle_atom_site_label_1
_geom_angle_atom_site_label_2
_geom_angle_atom_site_label_3
_geom_angle
_geom_angle_site_symmetry_1
_geom_angle_site_symmetry_3
_geom_angle_publ_flag
C16 O2 C17 120.57(12) . . ?
C16 N2 C14 127.2(4) . . ?
C16 N2 H2 114.3(15) . . ?
C14 N2 H2 117.4(15) . . ?
C7 N1 C11 112.94(17) . . ?
C8 N1 C11 105.4(2) . . ?
C8 N1 C7 114.94(18) . . ?
C23 N1 C7 112.7(5) . . ?
C24 N1 C7 111.7(10) . . ?
C24 N1 C23 129.3(11) . . ?
O2 C16 N2 112.6(2) . . ?
O1 C16 O2 124.31(14) . . ?
O1 C16 N2 122.9(2) . . ?
O1 C16 N2A 122.9(10) . . ?
N2A C16 O2 110.6(9) . . ?
O2 C17 C18 101.98(13) . . ?
O2 C17 C20 109.79(14) . . ?
O2 C17 C19 110.47(14) . . ?
C20 C17 C18 111.01(15) . . ?
C20 C17 C19 112.93(16) . . ?
C19 C17 C18 110.12(15) . . ?
C1 C6 C7 122.0(2) . . ?
C1 C6 C5 118.0(2) . . ?
C5 C6 C7 120.0(2) . . ?
C17 C18 H18A 109.5 . . ?
C17 C18 H18B 109.5 . . ?
C17 C18 H18C 109.5 . . ?
H18A C18 H18B 109.5 . . ?
H18A C18 H18C 109.5 . . ?
H18B C18 H18C 109.5 . . ?
N1 C11 H11 110.8 . . ?
N1 C11 C10 105.4(2) . . ?
N1 C11 C12 112.4(2) . . ?
C10 C11 H11 110.8 . . ?
C12 C11 H11 110.8 . . ?
C12 C11 C10 106.4(2) . . ?
C17 C20 H20A 109.5 . . ?
C17 C20 H20B 109.5 . . ?
C17 C20 H20C 109.5 . . ?
H20A C20 H20B 109.5 . . ?
H20A C20 H20C 109.5 . . ?
H20B C20 H20C 109.5 . . ?
C17 C19 H19A 109.5 . . ?
C17 C19 H19B 109.5 . . ?
C17 C19 H19C 109.5 . . ?
H19A C19 H19B 109.5 . . ?
H19A C19 H19C 109.5 . . ?
H19B C19 H19C 109.5 . . ?
N2 C14 H14 107.9 . . ?
N2 C14 C13 113.1(3) . . ?
N2 C14 C10 114.9(2) . . ?
C13 C14 H14 107.9 . . ?
C13 C14 C10 104.8(2) . . ?
C10 C14 H14 107.9 . . ?
N1 C7 C6 112.55(17) . . ?
N1 C7 H7A 109.1 . . ?
N1 C7 H7B 109.1 . . ?
C6 C7 H7A 109.1 . . ?
C6 C7 H7B 109.1 . . ?
H7A C7 H7B 107.8 . . ?
C14 C13 H13A 111.5 . . ?
C14 C13 H13B 111.5 . . ?
C14 C13 C12 101.4(2) . . ?
H13A C13 H13B 109.3 . . ?
C12 C13 H13A 111.5 . . ?
C12 C13 H13B 111.5 . . ?
C14 C10 C11 103.86(19) . . ?
C9 C10 C11 103.4(2) . . ?
C9 C10 C14 113.70(19) . . ?
C9 C10 C15 111.9(2) . . ?
C15 C10 C11 113.2(2) . . ?
C15 C10 C14 110.4(2) . . ?
C2 C3 H3 120.3 . . ?
C2 C3 C4 119.4(3) . . ?
C4 C3 H3 120.3 . . ?
C6 C1 H1 119.7 . . ?
C6 C1 C2 120.6(2) . . ?
C2 C1 H1 119.7 . . ?
C3 C2 C1 120.7(2) . . ?
C3 C2 H2A 119.7 . . ?
C1 C2 H2A 119.7 . . ?
C6 C5 H5 119.7 . . ?
C4 C5 C6 120.6(2) . . ?
C4 C5 H5 119.7 . . ?
C11 C12 C13 104.2(2) . . ?
C11 C12 H12A 110.9 . . ?
C11 C12 H12B 110.9 . . ?
C13 C12 H12A 110.9 . . ?
C13 C12 H12B 110.9 . . ?
H12A C12 H12B 108.9 . . ?
C3 C4 H4 119.7 . . ?
C5 C4 C3 120.7(3) . . ?
C5 C4 H4 119.7 . . ?
C10 C9 H9A 111.1 . . ?
C10 C9 H9B 111.1 . . ?
H9A C9 H9B 109 . . ?
C8 C9 C10 103.5(2) . . ?
C8 C9 H9A 111.1 . . ?
C8 C9 H9B 111.1 . . ?
N1 C8 C9 104.0(2) . . ?
N1 C8 H8A 110.9 . . ?
N1 C8 H8B 110.9 . . ?
C9 C8 H8A 110.9 . . ?
C9 C8 H8B 110.9 . . ?
H8A C8 H8B 109 . . ?
C10 C15 H15A 109.5 . . ?
C10 C15 H15B 109.5 . . ?
C10 C15 H15C 109.5 . . ?
H15A C15 H15B 109.5 . . ?
H15A C15 H15C 109.5 . . ?
H15B C15 H15C 109.5 . . ?
C22 C21 C24 98.1(10) . . ?
C28 C21 C22 115.7(9) . . ?
C28 C21 C24 105.2(11) . . ?
C25 C21 C22 108.1(12) . . ?
C25 C21 C28 111.6(12) . . ?
C25 C21 C24 117.8(12) . . ?
C21 C22 H22A 111.1 . . ?
C21 C22 H22B 111.1 . . ?
H22A C22 H22B 109 . . ?
C23 C22 C21 103.5(9) . . ?
C23 C22 H22A 111.1 . . ?
C23 C22 H22B 111.1 . . ?
N1 C23 C22 94.8(8) . . ?
N1 C23 H23A 112.8 . . ?
N1 C23 H23B 112.8 . . ?
C22 C23 H23A 112.8 . . ?
C22 C23 H23B 112.8 . . ?
H23A C23 H23B 110.2 . . ?
C21 C28 H28 109 . . ?
C21 C28 C27 104.4(10) . . ?
C21 C28 N2A 117.2(11) . . ?
C27 C28 H28 109 . . ?
N2A C28 H28 109 . . ?
N2A C28 C27 108.0(11) . . ?
C28 C27 H27A 111.7 . . ?
C28 C27 H27B 111.7 . . ?
H27A C27 H27B 109.5 . . ?
C26 C27 C28 100.2(11) . . ?
C26 C27 H27A 111.7 . . ?
C26 C27 H27B 111.7 . . ?
C27 C26 H26A 110.2 . . ?
C27 C26 H26B 110.2 . . ?
C27 C26 C24 107.6(12) . . ?
H26A C26 H26B 108.5 . . ?
C24 C26 H26A 110.2 . . ?
C24 C26 H26B 110.2 . . ?
N1 C24 C21 100.3(13) . . ?
N1 C24 C26 125.7(19) . . ?
N1 C24 H24 108.8 . . ?
C21 C24 H24 108.8 . . ?
C26 C24 C21 103.0(14) . . ?
C26 C24 H24 108.8 . . ?
C21 C25 H25A 109.5 . . ?
C21 C25 H25B 109.5 . . ?
C21 C25 H25C 109.5 . . ?
H25A C25 H25B 109.5 . . ?
H25A C25 H25C 109.5 . . ?
H25B C25 H25C 109.5 . . ?
C16 N2A C28 129.1(17) . . ?
C16 N2A H2 109(2) . . ?
C28 N2A H2 118(2) . . ?

loop_
_geom_bond_atom_site_label_1
_geom_bond_atom_site_label_2
_geom_bond_distance
_geom_bond_site_symmetry_2
_geom_bond_publ_flag
O2 C16 1.3446(18) . ?
O2 C17 1.4729(18) . ?
O1 C16 1.2211(18) . ?
N2 C16 1.347(5) . ?
N2 C14 1.442(5) . ?
N2 H2 0.82(2) . ?
N1 C11 1.516(4) . ?
N1 C7 1.464(2) . ?
N1 C8 1.428(3) . ?
N1 C23 1.436(13) . ?
N1 C24 1.13(2) . ?
C16 N2A 1.32(2) . ?
C17 C18 1.523(2) . ?
C17 C20 1.511(3) . ?
C17 C19 1.513(2) . ?
C6 C7 1.496(3) . ?
C6 C1 1.377(3) . ?
C6 C5 1.387(3) . ?
C18 H18A 0.98 . ?
C18 H18B 0.98 . ?
C18 H18C 0.98 . ?
C11 H11 1 . ?
C11 C10 1.565(3) . ?
C11 C12 1.530(4) . ?
C20 H20A 0.98 . ?
C20 H20B 0.98 . ?
C20 H20C 0.98 . ?
C19 H19A 0.98 . ?
C19 H19B 0.98 . ?
C19 H19C 0.98 . ?
C14 H14 1 . ?
C14 C13 1.523(4) . ?
C14 C10 1.538(3) . ?
C7 H7A 0.99 . ?
C7 H7B 0.99 . ?
C13 H13A 0.99 . ?
C13 H13B 0.99 . ?
C13 C12 1.536(4) . ?
C10 C9 1.518(3) . ?
C10 C15 1.527(3) . ?
C3 H3 0.95 . ?
C3 C2 1.348(4) . ?
C3 C4 1.376(4) . ?
C1 H1 0.95 . ?
C1 C2 1.379(4) . ?
C2 H2A 0.95 . ?
C5 H5 0.95 . ?
C5 C4 1.359(4) . ?
C12 H12A 0.99 . ?
C12 H12B 0.99 . ?
C4 H4 0.95 . ?
C9 H9A 0.99 . ?
C9 H9B 0.99 . ?
C9 C8 1.516(3) . ?
C8 H8A 0.99 . ?
C8 H8B 0.99 . ?
C15 H15A 0.98 . ?
C15 H15B 0.98 . ?
C15 H15C 0.98 . ?
C21 C22 1.545(14) . ?
C21 C28 1.451(14) . ?
C21 C24 1.64(2) . ?
C21 C25 1.40(2) . ?
C22 H22A 0.99 . ?
C22 H22B 0.99 . ?
C22 C23 1.496(16) . ?
C23 H23A 0.99 . ?
C23 H23B 0.99 . ?
C28 H28 1 . ?
C28 C27 1.63(2) . ?
C28 N2A 1.51(2) . ?
C27 H27A 0.99 . ?
C27 H27B 0.99 . ?
C27 C26 1.486(19) . ?
C26 H26A 0.99 . ?
C26 H26B 0.99 . ?
C26 C24 1.56(2) . ?
C24 H24 1 . ?
C25 H25A 0.98 . ?
C25 H25B 0.98 . ?
C25 H25C 0.98 . ?
N2A H2 0.92(3) . ?

loop_
_geom_torsion_atom_site_label_1
_geom_torsion_atom_site_label_2
_geom_torsion_atom_site_label_3
_geom_torsion_atom_site_label_4
_geom_torsion
_geom_torsion_site_symmetry_1
_geom_torsion_site_symmetry_2
_geom_torsion_site_symmetry_3
_geom_torsion_site_symmetry_4
_geom_torsion_publ_flag
O2 C16 N2A C28 -0.6(16) . . . . ?
O1 C16 N2A C28 -164.4(11) . . . . ?
N2 C14 C13 C12 -169.2(3) . . . . ?
N2 C14 C10 C11 153.5(3) . . . . ?
N2 C14 C10 C9 41.9(3) . . . . ?
N2 C14 C10 C15 -84.9(3) . . . . ?
N1 C11 C10 C14 -122.6(2) . . . . ?
N1 C11 C10 C9 -3.7(3) . . . . ?
N1 C11 C10 C15 117.6(3) . . . . ?
N1 C11 C12 C13 91.6(2) . . . . ?
C16 O2 C17 C18 176.10(14) . . . . ?
C16 O2 C17 C20 -66.13(19) . . . . ?
C16 O2 C17 C19 59.1(2) . . . . ?
C16 N2 C14 C13 -141.7(3) . . . . ?
C16 N2 C14 C10 98.1(4) . . . . ?
C17 O2 C16 O1 2.4(2) . . . . ?
C17 O2 C16 N2 177.8(2) . . . . ?
C17 O2 C16 N2A -161.1(7) . . . . ?
C6 C1 C2 C3 -0.3(4) . . . . ?
C6 C5 C4 C3 0.0(4) . . . . ?
C11 N1 C7 C6 -169.2(2) . . . . ?
C11 N1 C8 C9 40.3(3) . . . . ?
C11 C10 C9 C8 27.0(3) . . . . ?
C14 N2 C16 O2 1.7(4) . . . . ?
C14 N2 C16 O1 177.2(3) . . . . ?
C14 C13 C12 C11 40.9(3) . . . . ?
C14 C10 C9 C8 138.9(2) . . . . ?
C7 N1 C11 C10 -148.98(19) . . . . ?
C7 N1 C11 C12 95.5(2) . . . . ?
C7 N1 C8 C9 165.4(2) . . . . ?
C7 N1 C23 C22 -173.9(7) . . . . ?
C7 N1 C24 C21 151.3(7) . . . . ?
C7 N1 C24 C26 -94.4(18) . . . . ?
C7 C6 C1 C2 -179.83(19) . . . . ?
C7 C6 C5 C4 180.0(2) . . . . ?
C13 C14 C10 C11 28.8(2) . . . . ?
C13 C14 C10 C9 -82.8(2) . . . . ?
C13 C14 C10 C15 150.4(2) . . . . ?
C10 C11 C12 C13 -23.4(3) . . . . ?
C10 C14 C13 C12 -43.3(3) . . . . ?
C10 C9 C8 N1 -42.7(3) . . . . ?
C1 C6 C7 N1 -112.1(2) . . . . ?
C1 C6 C5 C4 0.1(4) . . . . ?
C2 C3 C4 C5 -0.3(4) . . . . ?
C5 C6 C7 N1 68.0(3) . . . . ?
C5 C6 C1 C2 0.0(3) . . . . ?
C12 C11 C10 C14 -3.1(3) . . . . ?
C12 C11 C10 C9 115.9(2) . . . . ?
C12 C11 C10 C15 -122.9(3) . . . . ?
C4 C3 C2 C1 0.4(4) . . . . ?
C8 N1 C11 C10 -22.7(3) . . . . ?
C8 N1 C11 C12 -138.2(2) . . . . ?
C8 N1 C7 C6 69.8(3) . . . . ?
C15 C10 C9 C8 -95.1(3) . . . . ?
C21 C22 C23 N1 33.9(12) . . . . ?
C21 C28 C27 C26 44.9(12) . . . . ?
C21 C28 N2A C16 -141.7(13) . . . . ?
C22 C21 C28 C27 74.1(11) . . . . ?
C22 C21 C28 N2A -45.3(17) . . . . ?
C22 C21 C24 N1 21.3(15) . . . . ?
C22 C21 C24 C26 -109.3(14) . . . . ?
C23 N1 C7 C6 -38.8(7) . . . . ?
C23 N1 C24 C21 2(2) . . . . ?
C23 N1 C24 C26 116.1(18) . . . . ?
C28 C21 C22 C23 -146.2(11) . . . . ?
C28 C21 C24 N1 140.8(13) . . . . ?
C28 C21 C24 C26 10.3(16) . . . . ?
C28 C27 C26 C24 -37.8(17) . . . . ?
C27 C28 N2A C16 100.8(16) . . . . ?
C27 C26 C24 N1 -94(2) . . . . ?
C27 C26 C24 C21 19.1(19) . . . . ?
C24 N1 C7 C6 166.4(11) . . . . ?
C24 N1 C23 C22 -25(2) . . . . ?
C24 C21 C22 C23 -34.9(13) . . . . ?
C24 C21 C28 C27 -32.9(12) . . . . ?
C24 C21 C28 N2A -152.4(14) . . . . ?
C25 C21 C22 C23 87.9(13) . . . . ?
C25 C21 C28 C27 -161.8(12) . . . . ?
C25 C21 C28 N2A 78.8(17) . . . . ?
C25 C21 C24 N1 -94.1(17) . . . . ?
C25 C21 C24 C26 135.3(16) . . . . ?
N2A C28 C27 C26 170.3(13) . . . . ?
